data_4062213
loop_
_publ_author_name
'Wang, Baiquan'
'Zhu, Bolin'
'Zhang, Jianyong'
'Xu, Shansheng'
'Zhou, Xiuzhong'
'Weng, Linhong'

_publ_section_title
;
 Reactions of Doubly Bridged Bis(cyclopentadienes) with Iron Pentacarbonyl
;
_journal_coden_ASTM ORGND7
_journal_issue 26
_journal_name_full Organometallics
_journal_page_first 5543
_journal_page_last 5555
_journal_paper_doi 10.1021/om030364a
_journal_volume 22
_journal_year 2003
_chemical_formula_sum 'C17 H14 Fe2 O4 Si'
_chemical_formula_weight 422.07
_space_group_IT_number 11
_symmetry_cell_setting monoclinic
_symmetry_space_group_name_Hall '-P 2yb'
_symmetry_space_group_name_H-M 'P 1 21/m 1'
_cell_angle_alpha 90.00
_cell_angle_beta 113.149(7)
_cell_angle_gamma 90.00
_cell_formula_units_Z 2
_cell_length_a 8.300(4)
_cell_length_b 11.905(5)
_cell_length_c 9.169(4)
_cell_measurement_temperature 273(2)
_cell_volume 833.1(6)
_diffrn_ambient_temperature 273(2)
_exptl_crystal_density_diffrn 1.683
_cod_depositor_comments
;
The following automatic conversions were performed:
'_symmetry_cell_setting' value 'Monoclinic' changed to 'monoclinic'
according to '/home/saulius/struct/CIF-dictionaries/cif_core.dic'
dictionary named 'cif_core.dic' version 2.4.1 from 2010-06-29.

Automatic conversion script
Id: cif_fix_enum 1527 2010-12-29 10:47:43Z saulius 

 Updated bibliographical information.

 Antanas Vaitkus,
 2019-09-11
;
_cod_original_sg_symbol_H-M 'P 21/m'
_cod_database_code 4062213

loop_
_symmetry_equiv_pos_as_xyz
'x, y, z'
'-x, y+1/2, -z'
'-x, -y, -z'
'x, -y-1/2, z'

loop_
_atom_site_label
_atom_site_type_symbol
_atom_site_fract_x
_atom_site_fract_y
_atom_site_fract_z
_atom_site_U_iso_or_equiv
_atom_site_adp_type
_atom_site_occupancy
_atom_site_symmetry_multiplicity
_atom_site_calc_flag
_atom_site_refinement_flags
_atom_site_disorder_assembly
_atom_site_disorder_group
Fe1 Fe 0.94359(5) 0.14570(3) 0.72302(4) 0.03888(14) Uani 1 1 d . . .
Si1 Si 0.63471(13) 0.2500 0.37218(11) 0.0381(2) Uani 1 2 d S . .
O1 O 1.1110(3) 0.2500 0.5298(3) 0.0482(6) Uani 1 2 d S . .
O2 O 1.2982(3) 0.0624(2) 0.8871(3) 0.0823(8) Uani 1 1 d . . .
O3 O 0.9874(4) 0.2500 1.0253(3) 0.0656(8) Uani 1 2 d S . .
C1 C 1.0372(4) 0.2500 0.6145(4) 0.0373(8) Uani 1 2 d S . .
C2 C 1.1579(4) 0.0955(3) 0.8231(3) 0.0515(7) Uani 1 1 d . . .
C3 C 0.9746(5) 0.2500 0.8937(4) 0.0475(9) Uani 1 2 d S . .
C4 C 0.5862(5) 0.2500 0.6993(5) 0.0489(10) Uani 1 2 d S . .
H4A H 0.4614 0.2500 0.6351 0.059 Uiso 1 2 calc SR . .
H4B H 0.6026 0.2500 0.8101 0.059 Uiso 1 2 calc SR . .
C5 C 0.6689(3) 0.1465(2) 0.6639(3) 0.0429(6) Uani 1 1 d . . .
C6 C 0.7453(4) 0.0548(2) 0.7650(4) 0.0586(8) Uani 1 1 d . . .
H6 H 0.7406 0.0408 0.8686 0.070 Uiso 1 1 calc R . .
C7 C 0.8262(4) -0.0139(2) 0.6887(4) 0.0584(8) Uani 1 1 d . . .
H7 H 0.8874 -0.0846 0.7308 0.070 Uiso 1 1 calc R . .
C8 C 0.7975(3) 0.0320(2) 0.5386(3) 0.0472(7) Uani 1 1 d . . .
H8 H 0.8366 -0.0007 0.4600 0.057 Uiso 1 1 calc R . .
C9 C 0.7005(3) 0.13320(19) 0.5203(3) 0.0388(6) Uani 1 1 d . . .
C10 C 0.7420(6) 0.2500 0.2285(5) 0.0617(12) Uani 1 2 d S . .
H10A H 0.7488 0.1744 0.1947 0.093 Uiso 0.50 1 calc PR . .
H10B H 0.8580 0.2805 0.2783 0.093 Uiso 0.50 1 calc PR . .
H10C H 0.6748 0.2950 0.1382 0.093 Uiso 0.50 1 calc PR . .
C11 C 0.3939(5) 0.2500 0.2591(5) 0.0584(11) Uani 1 2 d S . .
H11A H 0.3614 0.1872 0.1877 0.088 Uiso 0.50 1 calc PR . .
H11B H 0.3593 0.3185 0.1998 0.088 Uiso 0.50 1 calc PR . .
H11C H 0.3364 0.2442 0.3315 0.088 Uiso 0.50 1 calc PR . .

loop_
_atom_site_aniso_label
_atom_site_aniso_U_11
_atom_site_aniso_U_22
_atom_site_aniso_U_33
_atom_site_aniso_U_23
_atom_site_aniso_U_13
_atom_site_aniso_U_12
Fe1 0.0405(2) 0.0386(2) 0.0381(2) 0.00669(16) 0.01598(16) 0.00318(17)
Si1 0.0343(5) 0.0422(6) 0.0354(5) 0.000 0.0113(4) 0.000
O1 0.0455(16) 0.0570(17) 0.0520(16) 0.000 0.0299(14) 0.000
O2 0.0576(15) 0.1028(19) 0.0696(15) 0.0141(13) 0.0068(12) 0.0330(14)
O3 0.0599(19) 0.104(2) 0.0347(16) 0.000 0.0206(14) 0.000
C1 0.0330(19) 0.039(2) 0.037(2) 0.000 0.0114(17) 0.000
C2 0.058(2) 0.0554(18) 0.0396(15) 0.0070(14) 0.0179(14) 0.0089(15)
C3 0.038(2) 0.066(3) 0.040(2) 0.000 0.0160(18) 0.000
C4 0.044(2) 0.060(3) 0.052(2) 0.000 0.0288(19) 0.000
C5 0.0396(14) 0.0435(15) 0.0512(16) 0.0042(13) 0.0239(12) -0.0059(12)
C6 0.064(2) 0.0562(18) 0.0635(19) 0.0196(16) 0.0336(17) -0.0066(15)
C7 0.061(2) 0.0362(15) 0.079(2) 0.0141(15) 0.0278(17) -0.0005(14)
C8 0.0480(17) 0.0348(15) 0.0581(18) -0.0051(13) 0.0202(14) -0.0033(12)
C9 0.0344(13) 0.0348(14) 0.0465(15) -0.0026(11) 0.0151(12) -0.0042(11)
C10 0.069(3) 0.076(3) 0.042(2) 0.000 0.024(2) 0.000
C11 0.041(2) 0.057(3) 0.064(3) 0.000 0.006(2) 0.000

loop_
_geom_bond_atom_site_label_1
_geom_bond_atom_site_label_2
_geom_bond_distance
_geom_bond_site_symmetry_2
_geom_bond_publ_flag
Fe1 C2 1.755(3) . ?
Fe1 C3 1.934(3) . ?
Fe1 C1 1.935(3) . ?
Fe1 C7 2.102(3) . ?
Fe1 C5 2.126(3) . ?
Fe1 C6 2.127(3) . ?
Fe1 C8 2.133(3) . ?
Fe1 C9 2.145(3) . ?
Fe1 Fe1 2.4833(13) 4_565 ?
Si1 C11 1.855(4) . ?
Si1 C10 1.858(4) . ?
Si1 C9 1.869(3) 4_565 ?
Si1 C9 1.869(3) . ?
O1 C1 1.162(4) . ?
O2 C2 1.148(3) . ?
O3 C3 1.169(4) . ?
C1 Fe1 1.935(3) 4_565 ?
C3 Fe1 1.934(3) 4_565 ?
C4 C5 1.506(3) 4_565 ?
C4 C5 1.506(3) . ?
C5 C6 1.411(4) . ?
C5 C9 1.449(4) . ?
C6 C7 1.407(4) . ?
C7 C8 1.411(4) . ?
C8 C9 1.422(3) . ?
